data_7201594
loop_
_publ_author_name
'Du, Miao'
'Zhang, Zhi-Hui'
'You, Yan-Ping'
'Zhao, Xiao-Jun'

_publ_section_title
;
 R-Isophthalate (R = --H, --NO2, and --COOH) as modular building blocks
 for mixed-ligand coordination polymers incorporated with a versatile
 connector 4-amino-3,5-bis(3-pyridyl)-1,2,4-triazole
;
_journal_issue 3
_journal_name_full CrystEngComm
_journal_page_first 306
_journal_paper_doi 10.1039/b711447h
_journal_volume 10
_journal_year 2008
_chemical_formula_sum 'C20 H19 Cd N6 O6.5'
_chemical_formula_weight 559.81
_chemical_name_systematic
;
?
;
_space_group_IT_number 2
_symmetry_cell_setting triclinic
_symmetry_space_group_name_Hall '-P 1'
_symmetry_space_group_name_H-M 'P -1'
_atom_sites_solution_hydrogens geom
_atom_sites_solution_primary direct
_atom_sites_solution_secondary difmap
_audit_creation_method SHELXL-97
_cell_angle_alpha 104.880(1)
_cell_angle_beta 92.569(1)
_cell_angle_gamma 92.138(2)
_cell_formula_units_Z 2
_cell_length_a 7.3188(6)
_cell_length_b 10.3043(8)
_cell_length_c 14.2348(11)
_cell_measurement_reflns_used 4722
_cell_measurement_temperature 293(2)
_cell_measurement_theta_max 27.93
_cell_measurement_theta_min 2.79
_cell_volume 1035.15(14)
_computing_cell_refinement 'Bruker APEX II'
_computing_data_collection 'Bruker APEX II'
_computing_data_reduction 'Bruker SAINT'
_computing_molecular_graphics 'Bruker SHELXTL'
_computing_publication_material 'Bruker SHELXTL'
_computing_structure_refinement 'SHELXL-97 (Sheldrick, 1997)'
_computing_structure_solution 'SHELXS-97 (Sheldrick, 1990)'
_diffrn_ambient_temperature 293(2)
_diffrn_measured_fraction_theta_full 0.987
_diffrn_measured_fraction_theta_max 0.987
_diffrn_measurement_device_type 'APEX II CCD area detector'
_diffrn_measurement_method 'phi and omega scans'
_diffrn_radiation_monochromator graphite
_diffrn_radiation_source 'fine-focus sealed tube'
_diffrn_radiation_type MoK\a
_diffrn_radiation_wavelength 0.71073
_diffrn_reflns_av_R_equivalents 0.0122
_diffrn_reflns_av_sigmaI/netI 0.0200
_diffrn_reflns_limit_h_max 8
_diffrn_reflns_limit_h_min -8
_diffrn_reflns_limit_k_max 12
_diffrn_reflns_limit_k_min -12
_diffrn_reflns_limit_l_max 16
_diffrn_reflns_limit_l_min -12
_diffrn_reflns_number 5637
_diffrn_reflns_theta_full 25.02
_diffrn_reflns_theta_max 25.02
_diffrn_reflns_theta_min 2.05
_exptl_absorpt_coefficient_mu 1.111
_exptl_absorpt_correction_T_max 1.000000
_exptl_absorpt_correction_T_min 0.650094
_exptl_absorpt_correction_type multi-scan
_exptl_absorpt_process_details SADABS
_exptl_crystal_colour Colorless
_exptl_crystal_density_diffrn 1.796
_exptl_crystal_density_meas ?
_exptl_crystal_density_method 'not measured'
_exptl_crystal_description Prism
_exptl_crystal_F_000 562
_exptl_crystal_size_max 0.32
_exptl_crystal_size_mid 0.24
_exptl_crystal_size_min 0.16
_refine_diff_density_max 0.384
_refine_diff_density_min -0.437
_refine_diff_density_rms 0.083
_refine_ls_extinction_method none
_refine_ls_goodness_of_fit_ref 1.064
_refine_ls_hydrogen_treatment constr
_refine_ls_matrix_type full
_refine_ls_number_parameters 307
_refine_ls_number_reflns 3615
_refine_ls_number_restraints 0
_refine_ls_restrained_S_all 1.063
_refine_ls_R_factor_all 0.0212
_refine_ls_R_factor_gt 0.0197
_refine_ls_shift/su_max 0.001
_refine_ls_shift/su_mean 0.000
_refine_ls_structure_factor_coef Fsqd
_refine_ls_weighting_details 'calc w=1/[\s^2^(Fo^2^)+(0.0290P)^2^+0.5170P] where P=(Fo^2^+2Fc^2^)/3'
_refine_ls_weighting_scheme calc
_refine_ls_wR_factor_gt 0.0524
_refine_ls_wR_factor_ref 0.0529
_reflns_number_gt 3399
_reflns_number_total 3615
_reflns_threshold_expression >2sigma(I)
_cod_data_source_file b711447h.txt
_cod_data_source_block 3a
_cod_depositor_comments
;
The following automatic conversions were performed:
'_symmetry_cell_setting' value 'Triclinic' changed to 'triclinic'
according to '/home/saulius/struct/CIF-dictionaries/cif_core.dic'
dictionary named 'cif_core.dic' version 2.4.1 from
2010-06-29.

'_exptl_absorpt_correction_type' value 'Multi-Scan' changed
to 'multi-scan' according to
'/home/saulius/struct/CIF-dictionaries/cif_core.dic' dictionary named
'cif_core.dic' version 2.4.1 from 2010-06-29.

Automatic conversion script
Id: cif_fix_enum 1527 2010-12-29 10:47:43Z saulius 

The following automatic conversions were performed:

'_exptl_crystal_density_meas' value 'None' was changed to '?' - the
value is perceived as not measured.

Automatic conversion script
Id: cif_fix_values 3008 2015-01-20 13:52:24Z robertas 
;
_cod_original_sg_symbol_H-M P-1
_cod_original_formula_sum 'C20 H19 Cd N6 O6.50'
_cod_database_code 7201594

loop_
_symmetry_equiv_pos_as_xyz
'x, y, z'
'-x, -y, -z'

loop_
_atom_site_label
_atom_site_type_symbol
_atom_site_fract_x
_atom_site_fract_y
_atom_site_fract_z
_atom_site_U_iso_or_equiv
_atom_site_adp_type
_atom_site_occupancy
_atom_site_symmetry_multiplicity
_atom_site_calc_flag
_atom_site_refinement_flags
_atom_site_disorder_assembly
_atom_site_disorder_group
Cd1 Cd 0.21080(2) 0.783491(14) 0.881613(10) 0.02439(6) Uani 1 1 d . . .
O1 O 0.1406(2) 0.88945(15) 0.75658(12) 0.0360(4) Uani 1 1 d . . .
O2 O 0.2013(2) 1.03438(16) 0.89774(12) 0.0368(4) Uani 1 1 d . . .
O3 O 0.2520(3) 1.53659(16) 0.90187(12) 0.0387(4) Uani 1 1 d . . .
O4 O 0.0930(2) 1.58834(14) 0.78178(12) 0.0339(4) Uani 1 1 d . . .
O5 O -0.0790(2) 0.78715(17) 0.93901(13) 0.0430(4) Uani 1 1 d D . .
H5A' H -0.0946 0.8394 0.9946 0.065 Uiso 1 1 d RD . .
H5B' H -0.1258 0.7078 0.9297 0.065 Uiso 1 1 d RD . .
N1 N 0.6865(3) 1.14231(18) 0.95521(13) 0.0301(4) Uani 1 1 d . . .
N2 N 0.4885(3) 0.74026(19) 0.80151(13) 0.0302(4) Uani 1 1 d . . .
N3 N 0.5013(3) 0.61040(18) 0.74552(13) 0.0308(4) Uani 1 1 d . . .
N4 N 0.6797(2) 0.74522(18) 0.68973(13) 0.0271(4) Uani 1 1 d . . .
N5 N 0.8132(3) 0.7874(2) 0.63440(15) 0.0371(5) Uani 1 1 d D . .
H5A H 0.9120 0.8264 0.6713 0.045 Uiso 1 1 d RD . .
H5B H 0.7687 0.8451 0.6026 0.045 Uiso 1 1 d RD . .
N6 N 0.5874(3) 0.2589(2) 0.53444(18) 0.0471(5) Uani 1 1 d . . .
C1 C 0.6523(3) 1.0125(2) 0.90970(16) 0.0273(5) Uani 1 1 d . . .
H1 H 0.6451 0.9507 0.9470 0.033 Uiso 1 1 calc R . .
C2 C 0.6944(4) 1.2297(2) 0.90019(18) 0.0386(6) Uani 1 1 d . . .
H2 H 0.7202 1.3201 0.9308 0.046 Uiso 1 1 calc R . .
C3 C 0.6663(4) 1.1923(3) 0.80082(19) 0.0433(6) Uani 1 1 d . . .
H3 H 0.6707 1.2565 0.7654 0.052 Uiso 1 1 calc R . .
C4 C 0.6316(3) 1.0583(3) 0.75415(17) 0.0375(6) Uani 1 1 d . . .
H4 H 0.6117 1.0306 0.6868 0.045 Uiso 1 1 calc R . .
C5 C 0.6269(3) 0.9658(2) 0.80928(16) 0.0279(5) Uani 1 1 d . . .
C6 C 0.5962(3) 0.8202(2) 0.76760(15) 0.0263(4) Uani 1 1 d . . .
C7 C 0.6170(3) 0.6150(2) 0.67858(15) 0.0268(5) Uani 1 1 d . . .
C8 C 0.6555(3) 0.4960(2) 0.60069(15) 0.0275(5) Uani 1 1 d . . .
C9 C 0.7578(3) 0.4983(2) 0.52163(17) 0.0341(5) Uani 1 1 d . . .
H9 H 0.8156 0.5781 0.5169 0.041 Uiso 1 1 calc R . .
C10 C 0.7732(3) 0.3802(3) 0.44958(18) 0.0376(5) Uani 1 1 d . . .
H10 H 0.8406 0.3795 0.3956 0.045 Uiso 1 1 calc R . .
C11 C 0.6868(3) 0.2645(3) 0.45966(19) 0.0412(6) Uani 1 1 d . . .
H11 H 0.6986 0.1856 0.4114 0.049 Uiso 1 1 calc R . .
C12 C 0.5728(4) 0.3737(2) 0.60367(19) 0.0395(6) Uani 1 1 d . . .
H12 H 0.5036 0.3713 0.6565 0.047 Uiso 1 1 calc R . .
C13 C 0.1636(3) 1.2551(2) 0.81234(16) 0.0266(4) Uani 1 1 d . . .
H13 H 0.2036 1.2759 0.8777 0.032 Uiso 1 1 calc R . .
C14 C 0.1313(3) 1.3577(2) 0.76795(16) 0.0262(4) Uani 1 1 d . . .
C15 C 0.0724(3) 1.3249(2) 0.66976(17) 0.0321(5) Uani 1 1 d . . .
H15 H 0.0465 1.3930 0.6399 0.039 Uiso 1 1 calc R . .
C16 C 0.0523(3) 1.1928(2) 0.61669(17) 0.0357(5) Uani 1 1 d . . .
H16 H 0.0169 1.1719 0.5508 0.043 Uiso 1 1 calc R . .
C17 C 0.0848(3) 1.0914(2) 0.66137(16) 0.0302(5) Uani 1 1 d . . .
H17 H 0.0720 1.0022 0.6251 0.036 Uiso 1 1 calc R . .
C18 C 0.1365(3) 1.1210(2) 0.75992(15) 0.0247(4) Uani 1 1 d . . .
C19 C 0.1612(3) 1.0090(2) 0.80797(16) 0.0270(5) Uani 1 1 d . . .
C20 C 0.1603(3) 1.5040(2) 0.82179(16) 0.0279(5) Uani 1 1 d . . .
O6 O 0.3710(6) 0.0245(4) 0.4800(3) 0.0579(11) Uani 0.50 1 d P . .
O7 O 0.3141(3) 0.4268(2) 0.06059(17) 0.0670(6) Uani 1 1 d D . .
H7A H 0.4143 0.4384 0.0949 0.101 Uiso 1 1 d RD . .
H7B H 0.3114 0.4553 0.0096 0.101 Uiso 1 1 d RD . .

loop_
_atom_site_aniso_label
_atom_site_aniso_U_11
_atom_site_aniso_U_22
_atom_site_aniso_U_33
_atom_site_aniso_U_23
_atom_site_aniso_U_13
_atom_site_aniso_U_12
Cd1 0.03422(10) 0.01694(9) 0.02258(9) 0.00534(6) 0.00538(6) 0.00255(6)
O1 0.0552(10) 0.0155(8) 0.0373(9) 0.0067(7) 0.0022(8) 0.0017(7)
O2 0.0556(10) 0.0293(9) 0.0284(9) 0.0124(7) 0.0005(7) 0.0058(7)
O3 0.0601(11) 0.0256(8) 0.0282(9) 0.0043(7) 0.0009(8) -0.0059(8)
O4 0.0450(9) 0.0168(7) 0.0418(9) 0.0101(7) 0.0051(7) 0.0030(7)
O5 0.0411(9) 0.0339(9) 0.0506(11) 0.0022(8) 0.0171(8) 0.0016(7)
N1 0.0374(10) 0.0246(10) 0.0279(10) 0.0057(8) 0.0033(8) 0.0044(8)
N2 0.0346(10) 0.0296(10) 0.0263(9) 0.0061(8) 0.0063(8) 0.0042(8)
N3 0.0359(10) 0.0283(10) 0.0281(10) 0.0059(8) 0.0082(8) 0.0033(8)
N4 0.0266(9) 0.0315(10) 0.0225(9) 0.0053(8) 0.0042(7) -0.0009(7)
N5 0.0363(10) 0.0401(12) 0.0348(11) 0.0087(9) 0.0126(9) -0.0056(9)
N6 0.0557(14) 0.0292(11) 0.0569(15) 0.0093(10) 0.0135(11) 0.0078(10)
C1 0.0303(11) 0.0268(11) 0.0261(11) 0.0088(9) 0.0041(9) 0.0021(9)
C2 0.0544(15) 0.0266(12) 0.0356(13) 0.0092(10) 0.0030(11) 0.0041(11)
C3 0.0622(17) 0.0362(14) 0.0365(14) 0.0184(11) 0.0038(12) 0.0034(12)
C4 0.0471(14) 0.0419(14) 0.0251(12) 0.0113(10) 0.0016(10) 0.0032(11)
C5 0.0263(10) 0.0308(12) 0.0266(11) 0.0068(9) 0.0040(9) 0.0018(9)
C6 0.0284(11) 0.0310(12) 0.0193(10) 0.0062(9) 0.0015(8) 0.0014(9)
C7 0.0265(10) 0.0311(12) 0.0237(11) 0.0081(9) 0.0017(8) 0.0032(9)
C8 0.0262(10) 0.0312(12) 0.0246(11) 0.0059(9) 0.0006(8) 0.0060(9)
C9 0.0331(12) 0.0371(13) 0.0301(12) 0.0050(10) 0.0044(9) 0.0000(10)
C10 0.0358(12) 0.0436(14) 0.0296(12) 0.0016(10) 0.0046(10) 0.0072(11)
C11 0.0420(14) 0.0365(14) 0.0404(14) 0.0000(11) 0.0015(11) 0.0128(11)
C12 0.0470(14) 0.0351(13) 0.0398(14) 0.0129(11) 0.0129(11) 0.0087(11)
C13 0.0334(11) 0.0219(11) 0.0245(11) 0.0065(9) 0.0010(9) -0.0012(9)
C14 0.0319(11) 0.0173(10) 0.0302(11) 0.0075(9) 0.0040(9) 0.0008(8)
C15 0.0443(13) 0.0239(11) 0.0310(12) 0.0126(9) 0.0002(10) 0.0022(10)
C16 0.0535(14) 0.0295(12) 0.0239(11) 0.0077(10) -0.0038(10) -0.0002(11)
C17 0.0424(13) 0.0188(10) 0.0272(11) 0.0023(9) 0.0018(9) -0.0006(9)
C18 0.0288(11) 0.0194(10) 0.0267(11) 0.0072(8) 0.0035(8) 0.0009(8)
C19 0.0277(11) 0.0235(11) 0.0327(12) 0.0121(9) 0.0057(9) 0.0022(8)
C20 0.0360(12) 0.0196(11) 0.0285(12) 0.0054(9) 0.0109(9) -0.0010(9)
O6 0.086(3) 0.038(2) 0.049(2) 0.0112(18) 0.002(2) -0.006(2)
O7 0.0755(15) 0.0680(14) 0.0668(14) 0.0425(12) -0.0227(12) -0.0236(12)

loop_
_atom_type_symbol
_atom_type_description
_atom_type_scat_dispersion_real
_atom_type_scat_dispersion_imag
_atom_type_scat_source
C C 0.0033 0.0016 'International Tables Vol C Tables 4.2.6.8 and 6.1.1.4'
H H 0.0000 0.0000 'International Tables Vol C Tables 4.2.6.8 and 6.1.1.4'
N N 0.0061 0.0033 'International Tables Vol C Tables 4.2.6.8 and 6.1.1.4'
O O 0.0106 0.0060 'International Tables Vol C Tables 4.2.6.8 and 6.1.1.4'
Cd Cd -0.8075 1.2024 'International Tables Vol C Tables 4.2.6.8 and 6.1.1.4'

loop_
_geom_angle_atom_site_label_1
_geom_angle_atom_site_label_2
_geom_angle_atom_site_label_3
_geom_angle
_geom_angle_site_symmetry_1
_geom_angle_site_symmetry_3
_geom_angle_publ_flag
O4 Cd1 O5 81.55(6) 1_545 . ?
O4 Cd1 N1 136.04(6) 1_545 2_677 ?
O5 Cd1 N1 85.70(7) . 2_677 ?
O4 Cd1 O1 88.38(6) 1_545 . ?
O5 Cd1 O1 96.31(6) . . ?
N1 Cd1 O1 134.94(6) 2_677 . ?
O4 Cd1 N2 87.47(6) 1_545 . ?
O5 Cd1 N2 169.02(6) . . ?
N1 Cd1 N2 102.42(7) 2_677 . ?
O1 Cd1 N2 83.26(6) . . ?
O4 Cd1 O2 138.88(6) 1_545 . ?
O5 Cd1 O2 88.85(6) . . ?
N1 Cd1 O2 82.24(6) 2_677 . ?
O1 Cd1 O2 52.90(5) . . ?
N2 Cd1 O2 99.48(6) . . ?
C19 O1 Cd1 97.13(13) . . ?
C19 O2 Cd1 88.95(13) . . ?
C20 O4 Cd1 101.23(14) . 1_565 ?
Cd1 O5 H5A' 117.7 . . ?
Cd1 O5 H5B' 110.8 . . ?
H5A' O5 H5B' 115.2 . . ?
C1 N1 C2 117.5(2) . . ?
C1 N1 Cd1 123.03(15) . 2_677 ?
C2 N1 Cd1 118.28(15) . 2_677 ?
C6 N2 N3 108.48(17) . . ?
C6 N2 Cd1 130.06(15) . . ?
N3 N2 Cd1 115.16(13) . . ?
C7 N3 N2 107.19(18) . . ?
C6 N4 C7 106.11(17) . . ?
C6 N4 N5 128.41(18) . . ?
C7 N4 N5 125.35(18) . . ?
N4 N5 H5A 111.8 . . ?
N4 N5 H5B 111.4 . . ?
H5A N5 H5B 108.8 . . ?
C11 N6 C12 117.3(2) . . ?
N1 C1 C5 123.0(2) . . ?
N1 C1 H1 118.5 . . ?
C5 C1 H1 118.5 . . ?
N1 C2 C3 123.2(2) . . ?
N1 C2 H2 118.4 . . ?
C3 C2 H2 118.4 . . ?
C2 C3 C4 119.1(2) . . ?
C2 C3 H3 120.4 . . ?
C4 C3 H3 120.4 . . ?
C3 C4 C5 118.7(2) . . ?
C3 C4 H4 120.6 . . ?
C5 C4 H4 120.6 . . ?
C4 C5 C1 118.4(2) . . ?
C4 C5 C6 123.7(2) . . ?
C1 C5 C6 117.9(2) . . ?
N2 C6 N4 108.77(19) . . ?
N2 C6 C5 125.49(19) . . ?
N4 C6 C5 125.70(19) . . ?
N3 C7 N4 109.44(19) . . ?
N3 C7 C8 122.7(2) . . ?
N4 C7 C8 127.67(19) . . ?
C9 C8 C12 117.7(2) . . ?
C9 C8 C7 124.9(2) . . ?
C12 C8 C7 117.3(2) . . ?
C8 C9 C10 119.2(2) . . ?
C8 C9 H9 120.4 . . ?
C10 C9 H9 120.4 . . ?
C11 C10 C9 118.6(2) . . ?
C11 C10 H10 120.7 . . ?
C9 C10 H10 120.7 . . ?
N6 C11 C10 123.7(2) . . ?
N6 C11 H11 118.1 . . ?
C10 C11 H11 118.1 . . ?
N6 C12 C8 123.5(2) . . ?
N6 C12 H12 118.2 . . ?
C8 C12 H12 118.2 . . ?
C14 C13 C18 120.6(2) . . ?
C14 C13 H13 119.7 . . ?
C18 C13 H13 119.7 . . ?
C13 C14 C15 119.04(19) . . ?
C13 C14 C20 122.2(2) . . ?
C15 C14 C20 118.71(19) . . ?
C16 C15 C14 120.6(2) . . ?
C16 C15 H15 119.7 . . ?
C14 C15 H15 119.7 . . ?
C15 C16 C17 119.9(2) . . ?
C15 C16 H16 120.1 . . ?
C17 C16 H16 120.1 . . ?
C16 C17 C18 120.7(2) . . ?
C16 C17 H17 119.7 . . ?
C18 C17 H17 119.7 . . ?
C17 C18 C13 119.05(19) . . ?
C17 C18 C19 119.69(19) . . ?
C13 C18 C19 121.26(19) . . ?
O2 C19 O1 121.0(2) . . ?
O2 C19 C18 120.34(19) . . ?
O1 C19 C18 118.7(2) . . ?
O3 C20 O4 123.2(2) . . ?
O3 C20 C14 119.8(2) . . ?
O4 C20 C14 117.01(19) . . ?
H7A O7 H7B 117.3 . . ?

loop_
_geom_bond_atom_site_label_1
_geom_bond_atom_site_label_2
_geom_bond_distance
_geom_bond_site_symmetry_2
_geom_bond_publ_flag
Cd1 O4 2.2581(16) 1_545 ?
Cd1 O5 2.3049(16) . ?
Cd1 N1 2.3309(19) 2_677 ?
Cd1 O1 2.3626(16) . ?
Cd1 N2 2.3756(18) . ?
Cd1 O2 2.5399(16) . ?
O1 C19 1.261(3) . ?
O2 C19 1.255(3) . ?
O3 C20 1.257(3) . ?
O4 C20 1.258(3) . ?
O4 Cd1 2.2581(15) 1_565 ?
O5 H5A' 0.8502 . ?
O5 H5B' 0.8502 . ?
N1 C1 1.337(3) . ?
N1 C2 1.338(3) . ?
N1 Cd1 2.3309(19) 2_677 ?
N2 C6 1.313(3) . ?
N2 N3 1.380(3) . ?
N3 C7 1.311(3) . ?
N4 C6 1.362(3) . ?
N4 C7 1.370(3) . ?
N4 N5 1.406(3) . ?
N5 H5A 0.8927 . ?
N5 H5B 0.8967 . ?
N6 C11 1.329(4) . ?
N6 C12 1.343(3) . ?
C1 C5 1.388(3) . ?
C1 H1 0.9300 . ?
C2 C3 1.371(4) . ?
C2 H2 0.9300 . ?
C3 C4 1.379(4) . ?
C3 H3 0.9300 . ?
C4 C5 1.382(3) . ?
C4 H4 0.9300 . ?
C5 C6 1.469(3) . ?
C7 C8 1.473(3) . ?
C8 C9 1.384(3) . ?
C8 C12 1.388(3) . ?
C9 C10 1.388(3) . ?
C9 H9 0.9300 . ?
C10 C11 1.371(4) . ?
C10 H10 0.9300 . ?
C11 H11 0.9300 . ?
C12 H12 0.9300 . ?
C13 C14 1.386(3) . ?
C13 C18 1.394(3) . ?
C13 H13 0.9300 . ?
C14 C15 1.395(3) . ?
C14 C20 1.507(3) . ?
C15 C16 1.376(3) . ?
C15 H15 0.9300 . ?
C16 C17 1.378(3) . ?
C16 H16 0.9300 . ?
C17 C18 1.388(3) . ?
C17 H17 0.9300 . ?
C18 C19 1.497(3) . ?
O7 H7A 0.8500 . ?
O7 H7B 0.8500 . ?

loop_
_geom_torsion_atom_site_label_1
_geom_torsion_atom_site_label_2
_geom_torsion_atom_site_label_3
_geom_torsion_atom_site_label_4
_geom_torsion
_geom_torsion_site_symmetry_1
_geom_torsion_site_symmetry_2
_geom_torsion_site_symmetry_3
_geom_torsion_site_symmetry_4
_geom_torsion_publ_flag
O4 Cd1 O1 C19 166.12(14) 1_545 . . . ?
O5 Cd1 O1 C19 84.82(14) . . . . ?
N1 Cd1 O1 C19 -5.40(17) 2_677 . . . ?
N2 Cd1 O1 C19 -106.23(14) . . . . ?
O2 Cd1 O1 C19 1.06(12) . . . . ?
O4 Cd1 O2 C19 -24.12(17) 1_545 . . . ?
O5 Cd1 O2 C19 -99.85(14) . . . . ?
N1 Cd1 O2 C19 174.33(14) 2_677 . . . ?
O1 Cd1 O2 C19 -1.06(12) . . . . ?
N2 Cd1 O2 C19 72.95(14) . . . . ?
O4 Cd1 N2 C6 133.69(19) 1_545 . . . ?
O5 Cd1 N2 C6 133.4(3) . . . . ?
N1 Cd1 N2 C6 -89.58(19) 2_677 . . . ?
O1 Cd1 N2 C6 45.03(19) . . . . ?
O2 Cd1 N2 C6 -5.5(2) . . . . ?
O4 Cd1 N2 N3 -14.80(14) 1_545 . . . ?
O5 Cd1 N2 N3 -15.1(4) . . . . ?
N1 Cd1 N2 N3 121.93(14) 2_677 . . . ?
O1 Cd1 N2 N3 -103.46(15) . . . . ?
O2 Cd1 N2 N3 -154.00(14) . . . . ?
C6 N2 N3 C7 -0.1(2) . . . . ?
Cd1 N2 N3 C7 154.93(14) . . . . ?
C2 N1 C1 C5 0.7(3) . . . . ?
Cd1 N1 C1 C5 -166.73(16) 2_677 . . . ?
C1 N1 C2 C3 1.1(4) . . . . ?
Cd1 N1 C2 C3 169.1(2) 2_677 . . . ?
N1 C2 C3 C4 -1.3(4) . . . . ?
C2 C3 C4 C5 -0.2(4) . . . . ?
C3 C4 C5 C1 1.8(3) . . . . ?
C3 C4 C5 C6 -178.3(2) . . . . ?
N1 C1 C5 C4 -2.1(3) . . . . ?
N1 C1 C5 C6 177.97(19) . . . . ?
N3 N2 C6 N4 0.2(2) . . . . ?
Cd1 N2 C6 N4 -149.86(15) . . . . ?
N3 N2 C6 C5 -177.6(2) . . . . ?
Cd1 N2 C6 C5 32.3(3) . . . . ?
C7 N4 C6 N2 -0.2(2) . . . . ?
N5 N4 C6 N2 -176.2(2) . . . . ?
C7 N4 C6 C5 177.6(2) . . . . ?
N5 N4 C6 C5 1.6(4) . . . . ?
C4 C5 C6 N2 -136.4(2) . . . . ?
C1 C5 C6 N2 43.5(3) . . . . ?
C4 C5 C6 N4 46.1(3) . . . . ?
C1 C5 C6 N4 -134.0(2) . . . . ?
N2 N3 C7 N4 0.0(2) . . . . ?
N2 N3 C7 C8 -175.54(19) . . . . ?
C6 N4 C7 N3 0.2(2) . . . . ?
N5 N4 C7 N3 176.3(2) . . . . ?
C6 N4 C7 C8 175.4(2) . . . . ?
N5 N4 C7 C8 -8.5(3) . . . . ?
N3 C7 C8 C9 171.4(2) . . . . ?
N4 C7 C8 C9 -3.2(4) . . . . ?
N3 C7 C8 C12 -4.1(3) . . . . ?
N4 C7 C8 C12 -178.7(2) . . . . ?
C12 C8 C9 C10 0.1(3) . . . . ?
C7 C8 C9 C10 -175.4(2) . . . . ?
C8 C9 C10 C11 -0.4(4) . . . . ?
C12 N6 C11 C10 -0.4(4) . . . . ?
C9 C10 C11 N6 0.6(4) . . . . ?
C11 N6 C12 C8 0.0(4) . . . . ?
C9 C8 C12 N6 0.1(4) . . . . ?
C7 C8 C12 N6 176.0(2) . . . . ?
C18 C13 C14 C15 -0.4(3) . . . . ?
C18 C13 C14 C20 -179.48(19) . . . . ?
C13 C14 C15 C16 -2.1(3) . . . . ?
C20 C14 C15 C16 177.0(2) . . . . ?
C14 C15 C16 C17 2.1(4) . . . . ?
C15 C16 C17 C18 0.5(4) . . . . ?
C16 C17 C18 C13 -3.0(3) . . . . ?
C16 C17 C18 C19 176.7(2) . . . . ?
C14 C13 C18 C17 2.9(3) . . . . ?
C14 C13 C18 C19 -176.76(19) . . . . ?
Cd1 O2 C19 O1 1.8(2) . . . . ?
Cd1 O2 C19 C18 -178.33(18) . . . . ?
Cd1 O1 C19 O2 -2.0(2) . . . . ?
Cd1 O1 C19 C18 178.17(16) . . . . ?
C17 C18 C19 O2 -177.4(2) . . . . ?
C13 C18 C19 O2 2.3(3) . . . . ?
C17 C18 C19 O1 2.5(3) . . . . ?
C13 C18 C19 O1 -177.83(19) . . . . ?
Cd1 O4 C20 O3 5.9(2) 1_565 . . . ?
Cd1 O4 C20 C14 -172.42(15) 1_565 . . . ?
C13 C14 C20 O3 15.6(3) . . . . ?
C15 C14 C20 O3 -163.5(2) . . . . ?
C13 C14 C20 O4 -166.0(2) . . . . ?
C15 C14 C20 O4 14.9(3) . . . . ?
